data_7714420
loop_
_publ_author_name
'Gavrikov, Andrey Vyacheslavovich'
'Ilyukhin, Andrey'
'Taydakov, Ilya V.'
'Metlin, Mikhail T.'
'Datskevitch, Nikolay'
'Buzoverov, Mikhail E.'
'Babeshkin, Konstantin Andreevich'
'Efimov, N. N.'

_publ_section_title
;
 Novel Stable Ytterbium Acetylacetonate-Quinaldinate Complexes as
 Single-Molecule Magnets and Surprisingly Efficient Luminophores
;
_journal_name_full 'Dalton Transactions'
_journal_paper_doi 10.1039/D3DT03253A
_journal_year 2023
_chemical_formula_moiety 'C20 H20 N O6 Yb'
_chemical_formula_sum 'C20 H20 N O6 Yb'
_chemical_formula_weight 543.41
_space_group_IT_number 14
_space_group_name_Hall '-P 2yn'
_space_group_name_H-M_alt 'P 1 21/n 1'
_symmetry_cell_setting monoclinic
_symmetry_Int_Tables_number 14
_symmetry_space_group_name_Hall '-P 2yn'
_symmetry_space_group_name_H-M 'P 1 21/n 1'
_atom_sites_solution_hydrogens geom
_audit_conform_dict_location ftp://ftp.iucr.org/pub/cif_core.dic
_audit_conform_dict_name cif_core.dic
_audit_conform_dict_version 2.4.3
_audit_creation_date 2019-03-06T19:05:37-00:00
_audit_creation_method 'WinGX routine CIF_UPDATE'
_audit_update_record
;
2023-09-04 deposited with the CCDC.	2023-11-06 downloaded from the CCDC.
;
_cell_angle_alpha 90
_cell_angle_beta 96.5070(10)
_cell_angle_gamma 90
_cell_formula_units_Z 4
_cell_length_a 9.3312(2)
_cell_length_b 11.6285(3)
_cell_length_c 18.2162(5)
_cell_measurement_reflns_used 9025
_cell_measurement_temperature 100(2)
_cell_measurement_theta_max 35.61
_cell_measurement_theta_min 2.25
_cell_volume 1963.87(9)
_computing_cell_refinement 'Bruker SAINT'
_computing_data_collection 'Bruker APEX3'
_computing_data_reduction 'Bruker SAINT'
_computing_molecular_graphics 'Bruker SHELXTL'
_computing_publication_material 'Bruker SHELXTL'
_computing_structure_refinement 'SHELXL-2018/1 (Sheldrick, 2018)'
_computing_structure_solution 'SHELXS-2018 (Sheldrick, 2015)'
_diffrn_ambient_temperature 100(2)
_diffrn_measured_fraction_theta_full 0.999
_diffrn_measured_fraction_theta_max 0.906
_diffrn_measurement_device_type 'Bruker APEX3 CCD'
_diffrn_measurement_method '\f and \w scans'
_diffrn_radiation_monochromator graphite
_diffrn_radiation_type MoK\a
_diffrn_radiation_wavelength 0.71073
_diffrn_reflns_av_R_equivalents 0.0364
_diffrn_reflns_av_unetI/netI 0.0321
_diffrn_reflns_Laue_measured_fraction_full 0.999
_diffrn_reflns_Laue_measured_fraction_max 0.906
_diffrn_reflns_limit_h_max 14
_diffrn_reflns_limit_h_min -14
_diffrn_reflns_limit_k_max 18
_diffrn_reflns_limit_k_min -17
_diffrn_reflns_limit_l_max 28
_diffrn_reflns_limit_l_min -28
_diffrn_reflns_number 43043
_diffrn_reflns_point_group_measured_fraction_full 0.999
_diffrn_reflns_point_group_measured_fraction_max 0.906
_diffrn_reflns_theta_full 25.242
_diffrn_reflns_theta_max 36.13
_diffrn_reflns_theta_min 2.082
_diffrn_standards_number 0
_exptl_absorpt_coefficient_mu 4.798
_exptl_absorpt_correction_T_max 0.5675
_exptl_absorpt_correction_T_min 0.4024
_exptl_absorpt_correction_type multi-scan
_exptl_absorpt_process_details
;
 SADABS 2016/2: Krause, L., Herbst-Irmer, R., Sheldrick G.M. & Stalke D.,
 J. Appl. Cryst. 48 (2015) 3-10
;
_exptl_crystal_colour colourless
_exptl_crystal_density_diffrn 1.838
_exptl_crystal_description block
_exptl_crystal_F_000 1060
_exptl_crystal_preparation 'Magnetic properties,Luminescent'
_exptl_crystal_size_max 0.28
_exptl_crystal_size_mid 0.2
_exptl_crystal_size_min 0.18
_refine_diff_density_max 0.959
_refine_diff_density_min -2.147
_refine_diff_density_rms 0.143
_refine_ls_extinction_method none
_refine_ls_goodness_of_fit_ref 1.037
_refine_ls_hydrogen_treatment constr
_refine_ls_matrix_type full
_refine_ls_number_parameters 253
_refine_ls_number_reflns 8524
_refine_ls_number_restraints 0
_refine_ls_restrained_S_all 1.037
_refine_ls_R_factor_all 0.0354
_refine_ls_R_factor_gt 0.0269
_refine_ls_shift/su_max 0.006
_refine_ls_shift/su_mean 0
_refine_ls_structure_factor_coef Fsqd
_refine_ls_weighting_details 'w=1/[\s^2^(Fo^2^)+(0.0100P)^2^+3.0000P] where P=(Fo^2^+2Fc^2^)/3'
_refine_ls_weighting_scheme calc
_refine_ls_wR_factor_gt 0.0455
_refine_ls_wR_factor_ref 0.0474
_reflns_Friedel_coverage 0
_reflns_number_gt 7407
_reflns_number_total 8524
_reflns_threshold_expression 'I > 2\s(I)'
_cod_data_source_file d3dt03253a2.cif
_cod_data_source_block 1
_cod_original_sg_symbol_H-M 'P 21/n'
_cod_database_code 7714420
_shelx_estimated_absorpt_t_min 0.347
_shelx_estimated_absorpt_t_max 0.479

loop_
_symmetry_equiv_pos_as_xyz
'x, y, z'
'-x+1/2, y+1/2, -z+1/2'
'-x, -y, -z'
'x-1/2, -y-1/2, z-1/2'

loop_
_atom_site_label
_atom_site_type_symbol
_atom_site_fract_x
_atom_site_fract_y
_atom_site_fract_z
_atom_site_U_iso_or_equiv
_atom_site_adp_type
_atom_site_occupancy
_atom_site_site_symmetry_order
_atom_site_calc_flag
_atom_site_refinement_flags_posn
_atom_site_refinement_flags_adp
_atom_site_refinement_flags_occupancy
_atom_site_disorder_assembly
_atom_site_disorder_group
Yb1 Yb 0.27705(2) 0.50669(2) 0.26059(2) 0.00910(2) Uani 1 1 d . . . . .
O1 O 0.23351(16) 0.31635(12) 0.24495(8) 0.0155(3) Uani 1 1 d . . . . .
O2 O 0.11599(16) 0.16943(12) 0.18650(8) 0.0147(3) Uani 1 1 d . . . . .
O3 O 0.35782(16) 0.58258(13) 0.16146(8) 0.0162(3) Uani 1 1 d . . . . .
O4 O 0.50673(16) 0.44742(12) 0.26961(8) 0.0146(3) Uani 1 1 d . . . . .
O5 O 0.08363(16) 0.59176(12) 0.29629(8) 0.0139(3) Uani 1 1 d . . . . .
O6 O 0.28421(16) 0.45634(12) 0.37990(8) 0.0147(3) Uani 1 1 d . . . . .
N1 N 0.07654(18) 0.46776(13) 0.16045(9) 0.0109(3) Uani 1 1 d . . . . .
C1 C 0.0439(2) 0.35750(16) 0.15083(11) 0.0113(3) Uani 1 1 d . . . . .
C2 C -0.0688(2) 0.31644(17) 0.09976(12) 0.0156(4) Uani 1 1 d . . . . .
H2A H -0.089233 0.236491 0.096038 0.019 Uiso 1 1 calc R U . . .
C3 C -0.1481(2) 0.39330(18) 0.05571(12) 0.0170(4) Uani 1 1 d . . . . .
H3A H -0.223638 0.367325 0.020253 0.02 Uiso 1 1 calc R U . . .
C4 C -0.1170(2) 0.51221(17) 0.06316(11) 0.0138(3) Uani 1 1 d . . . . .
C5 C -0.1931(2) 0.59666(19) 0.01802(12) 0.0177(4) Uani 1 1 d . . . . .
H5A H -0.267262 0.574049 -0.01924 0.021 Uiso 1 1 calc R U . . .
C6 C -0.1599(2) 0.71052(19) 0.02801(13) 0.0193(4) Uani 1 1 d . . . . .
H6A H -0.210669 0.766617 -0.002683 0.023 Uiso 1 1 calc R U . . .
C7 C -0.0512(2) 0.74523(18) 0.08339(12) 0.0174(4) Uani 1 1 d . . . . .
H7A H -0.031243 0.824825 0.090482 0.021 Uiso 1 1 calc R U . . .
C8 C 0.0267(2) 0.66616(17) 0.12736(12) 0.0142(4) Uani 1 1 d . . . . .
H8A H 0.100638 0.690746 0.164156 0.017 Uiso 1 1 calc R U . . .
C9 C -0.0042(2) 0.54761(16) 0.11740(11) 0.0114(3) Uani 1 1 d . . . . .
C10 C 0.1385(2) 0.27420(16) 0.19768(11) 0.0117(3) Uani 1 1 d . . . . .
C11 C 0.4885(3) 0.7178(2) 0.09929(15) 0.0271(5) Uani 1 1 d . . . . .
H11A H 0.588782 0.741841 0.097664 0.041 Uiso 1 1 calc R U . . .
H11B H 0.44803 0.69116 0.050255 0.041 Uiso 1 1 calc R U . . .
H11C H 0.43199 0.783102 0.114181 0.041 Uiso 1 1 calc R U . . .
C12 C 0.4835(2) 0.62146(18) 0.15435(12) 0.0164(4) Uani 1 1 d . . . . .
C13 C 0.6109(2) 0.58035(19) 0.19257(12) 0.0182(4) Uani 1 1 d . . . . .
H13A H 0.699151 0.614702 0.18278 0.022 Uiso 1 1 calc R U . . .
C14 C 0.6167(2) 0.49079(17) 0.24492(12) 0.0154(3) Uani 1 1 d . . . . .
C15 C 0.7601(2) 0.4400(2) 0.27431(13) 0.0203(4) Uani 1 1 d . . . . .
H15A H 0.837165 0.479303 0.251868 0.03 Uiso 1 1 calc R U . . .
H15B H 0.775336 0.449583 0.328078 0.03 Uiso 1 1 calc R U . . .
H15C H 0.761156 0.3579 0.262135 0.03 Uiso 1 1 calc R U . . .
C16 C -0.0646(3) 0.71428(19) 0.35745(13) 0.0212(4) Uani 1 1 d . . . . .
H16A H -0.0833 0.731676 0.408138 0.032 Uiso 1 1 calc R U . . .
H16B H -0.031052 0.783907 0.334364 0.032 Uiso 1 1 calc R U . . .
H16C H -0.153661 0.687076 0.329053 0.032 Uiso 1 1 calc R U . . .
C17 C 0.0493(2) 0.62237(16) 0.35866(12) 0.0135(3) Uani 1 1 d . . . . .
C18 C 0.1096(2) 0.57600(17) 0.42599(12) 0.0154(4) Uani 1 1 d . . . . .
H18A H 0.071877 0.600592 0.469681 0.018 Uiso 1 1 calc R U . . .
C19 C 0.2224(2) 0.49535(17) 0.43311(11) 0.0138(3) Uani 1 1 d . . . . .
C20 C 0.2766(3) 0.4508(2) 0.50845(13) 0.0219(4) Uani 1 1 d . . . . .
H20A H 0.221816 0.486211 0.545315 0.033 Uiso 1 1 calc R U . . .
H20B H 0.264432 0.367088 0.509513 0.033 Uiso 1 1 calc R U . . .
H20C H 0.379047 0.469842 0.519726 0.033 Uiso 1 1 calc R U . . .

loop_
_atom_site_aniso_label
_atom_site_aniso_U_11
_atom_site_aniso_U_22
_atom_site_aniso_U_33
_atom_site_aniso_U_23
_atom_site_aniso_U_13
_atom_site_aniso_U_12
Yb1 0.00899(4) 0.00748(3) 0.01074(4) 0.00026(3) 0.00075(2) 0.00032(3)
O1 0.0165(7) 0.0110(6) 0.0175(7) 0.0009(5) -0.0049(5) 0.0003(5)
O2 0.0153(7) 0.0095(6) 0.0192(8) 0.0003(5) 0.0007(5) 0.0002(5)
O3 0.0129(7) 0.0219(7) 0.0144(7) 0.0036(5) 0.0033(5) -0.0008(5)
O4 0.0115(7) 0.0124(6) 0.0199(8) 0.0007(5) 0.0019(5) 0.0014(5)
O5 0.0125(7) 0.0160(6) 0.0133(7) 0.0006(5) 0.0023(5) 0.0023(5)
O6 0.0167(7) 0.0138(6) 0.0135(7) 0.0020(5) 0.0020(5) 0.0026(5)
N1 0.0116(7) 0.0097(7) 0.0113(7) -0.0001(5) 0.0015(5) 0.0011(5)
C1 0.0110(8) 0.0107(8) 0.0124(9) 0.0000(6) 0.0014(6) 0.0002(6)
C2 0.0145(9) 0.0134(8) 0.0180(10) -0.0019(7) -0.0019(7) -0.0026(6)
C3 0.0127(9) 0.0180(9) 0.0191(10) -0.0009(7) -0.0028(7) -0.0030(7)
C4 0.0116(8) 0.0165(9) 0.0128(8) 0.0012(7) -0.0002(6) -0.0003(6)
C5 0.0137(9) 0.0229(10) 0.0157(10) 0.0040(7) -0.0022(7) 0.0022(7)
C6 0.0172(10) 0.0202(10) 0.0201(11) 0.0075(8) 0.0003(8) 0.0055(7)
C7 0.0192(10) 0.0141(9) 0.0187(10) 0.0038(7) 0.0009(8) 0.0026(7)
C8 0.0151(9) 0.0129(8) 0.0142(9) 0.0012(7) 0.0005(7) 0.0011(6)
C9 0.0116(8) 0.0125(8) 0.0102(8) 0.0015(6) 0.0011(6) 0.0017(6)
C10 0.0109(8) 0.0114(8) 0.0131(9) 0.0000(6) 0.0027(6) 0.0015(6)
C11 0.0224(12) 0.0325(13) 0.0267(13) 0.0135(10) 0.0049(9) -0.0011(9)
C12 0.0159(10) 0.0188(9) 0.0151(10) 0.0000(7) 0.0046(7) -0.0016(7)
C13 0.0124(9) 0.0235(10) 0.0190(10) 0.0021(8) 0.0034(7) -0.0024(7)
C14 0.0121(8) 0.0164(9) 0.0178(9) -0.0051(7) 0.0025(6) 0.0015(7)
C15 0.0114(10) 0.0251(11) 0.0240(12) -0.0024(8) 0.0008(8) 0.0015(7)
C16 0.0227(11) 0.0192(10) 0.0225(12) 0.0010(8) 0.0063(9) 0.0076(8)
C17 0.0123(9) 0.0122(8) 0.0162(9) -0.0010(6) 0.0022(7) -0.0004(6)
C18 0.0169(10) 0.0165(9) 0.0132(9) -0.0021(7) 0.0044(7) 0.0002(7)
C19 0.0155(9) 0.0132(8) 0.0124(8) 0.0012(7) 0.0009(6) -0.0026(7)
C20 0.0246(12) 0.0260(11) 0.0144(10) 0.0038(8) -0.0001(8) 0.0027(8)

loop_
_atom_type_symbol
_atom_type_description
_atom_type_scat_dispersion_real
_atom_type_scat_dispersion_imag
_atom_type_scat_source
C C 0.0033 0.0016 'International Tables Vol C Tables 4.2.6.8 and 6.1.1.4'
H H 0 0 'International Tables Vol C Tables 4.2.6.8 and 6.1.1.4'
N N 0.0061 0.0033 'International Tables Vol C Tables 4.2.6.8 and 6.1.1.4'
O O 0.0106 0.006 'International Tables Vol C Tables 4.2.6.8 and 6.1.1.4'
Yb Yb -0.385 5.5486 'International Tables Vol C Tables 4.2.6.8 and 6.1.1.4'

loop_
_geom_angle_atom_site_label_1
_geom_angle_atom_site_label_2
_geom_angle_atom_site_label_3
_geom_angle
_geom_angle_site_symmetry_1
_geom_angle_site_symmetry_3
_geom_angle_publ_flag
O3 Yb1 O5 115.09(5) . . ?
O3 Yb1 O4 76.79(5) . . ?
O5 Yb1 O4 156.78(6) . . ?
O3 Yb1 O6 156.47(6) . . ?
O5 Yb1 O6 76.61(5) . . ?
O4 Yb1 O6 85.73(5) . . ?
O3 Yb1 O1 111.08(6) . . ?
O5 Yb1 O1 109.42(5) . . ?
O4 Yb1 O1 82.24(5) . . ?
O6 Yb1 O1 81.49(5) . . ?
O3 Yb1 O2 80.93(6) . 2 ?
O5 Yb1 O2 80.74(5) . 2 ?
O4 Yb1 O2 81.73(5) . 2 ?
O6 Yb1 O2 81.08(5) . 2 ?
O1 Yb1 O2 157.08(5) . 2 ?
O3 Yb1 N1 76.90(5) . . ?
O5 Yb1 N1 74.25(5) . . ?
O4 Yb1 N1 128.92(5) . . ?
O6 Yb1 N1 126.62(5) . . ?
O1 Yb1 N1 67.81(5) . . ?
O2 Yb1 N1 135.04(5) 2 . ?
O3 Yb1 C10 102.03(5) . . ?
O5 Yb1 C10 100.07(5) . . ?
O4 Yb1 C10 96.45(5) . . ?
O6 Yb1 C10 95.40(5) . . ?
O1 Yb1 C10 19.24(5) . . ?
O2 Yb1 C10 176.13(5) 2 . ?
N1 Yb1 C10 48.58(5) . . ?
O3 Yb1 C12 18.32(6) . . ?
O5 Yb1 C12 124.13(5) . . ?
O4 Yb1 C12 62.12(5) . . ?
O6 Yb1 C12 138.26(6) . . ?
O1 Yb1 C12 116.56(6) . . ?
O2 Yb1 C12 69.21(5) 2 . ?
N1 Yb1 C12 94.99(5) . . ?
C10 Yb1 C12 113.00(5) . . ?
C10 O1 Yb1 124.59(12) . . ?
C10 O2 Yb1 132.64(13) . 2_545 ?
C12 O3 Yb1 128.63(14) . . ?
C14 O4 Yb1 131.02(13) . . ?
C17 O5 Yb1 133.27(13) . . ?
C19 O6 Yb1 132.95(13) . . ?
C1 N1 C9 118.22(17) . . ?
C1 N1 Yb1 114.40(13) . . ?
C9 N1 Yb1 127.33(12) . . ?
N1 C1 C2 124.02(18) . . ?
N1 C1 C10 115.84(17) . . ?
C2 C1 C10 120.13(17) . . ?
C3 C2 C1 118.85(18) . . ?
C3 C2 H2A 120.6 . . ?
C1 C2 H2A 120.6 . . ?
C2 C3 C4 119.51(19) . . ?
C2 C3 H3A 120.2 . . ?
C4 C3 H3A 120.2 . . ?
C3 C4 C5 122.47(18) . . ?
C3 C4 C9 118.49(18) . . ?
C5 C4 C9 119.03(18) . . ?
C6 C5 C4 120.2(2) . . ?
C6 C5 H5A 119.9 . . ?
C4 C5 H5A 119.9 . . ?
C5 C6 C7 120.49(19) . . ?
C5 C6 H6A 119.8 . . ?
C7 C6 H6A 119.8 . . ?
C8 C7 C6 121.2(2) . . ?
C8 C7 H7A 119.4 . . ?
C6 C7 H7A 119.4 . . ?
C7 C8 C9 119.42(19) . . ?
C7 C8 H8A 120.3 . . ?
C9 C8 H8A 120.3 . . ?
N1 C9 C8 119.45(18) . . ?
N1 C9 C4 120.87(17) . . ?
C8 C9 C4 119.67(17) . . ?
O2 C10 O1 125.57(18) . . ?
O2 C10 C1 117.23(18) . . ?
O1 C10 C1 117.20(16) . . ?
O2 C10 Yb1 161.66(14) . . ?
O1 C10 Yb1 36.17(9) . . ?
C1 C10 Yb1 81.06(10) . . ?
C12 C11 H11A 109.5 . . ?
C12 C11 H11B 109.5 . . ?
H11A C11 H11B 109.5 . . ?
C12 C11 H11C 109.5 . . ?
H11A C11 H11C 109.5 . . ?
H11B C11 H11C 109.5 . . ?
O3 C12 C13 124.7(2) . . ?
O3 C12 C11 115.4(2) . . ?
C13 C12 C11 119.9(2) . . ?
O3 C12 Yb1 33.06(10) . . ?
C13 C12 Yb1 95.37(13) . . ?
C11 C12 Yb1 141.64(15) . . ?
C12 C13 C14 123.85(19) . . ?
C12 C13 H13A 118.1 . . ?
C14 C13 H13A 118.1 . . ?
O4 C14 C13 124.25(19) . . ?
O4 C14 C15 116.06(19) . . ?
C13 C14 C15 119.68(19) . . ?
C14 C15 H15A 109.5 . . ?
C14 C15 H15B 109.5 . . ?
H15A C15 H15B 109.5 . . ?
C14 C15 H15C 109.5 . . ?
H15A C15 H15C 109.5 . . ?
H15B C15 H15C 109.5 . . ?
C17 C16 H16A 109.5 . . ?
C17 C16 H16B 109.5 . . ?
H16A C16 H16B 109.5 . . ?
C17 C16 H16C 109.5 . . ?
H16A C16 H16C 109.5 . . ?
H16B C16 H16C 109.5 . . ?
O5 C17 C18 124.12(18) . . ?
O5 C17 C16 115.89(19) . . ?
C18 C17 C16 119.99(19) . . ?
C17 C18 C19 124.14(19) . . ?
C17 C18 H18A 117.9 . . ?
C19 C18 H18A 117.9 . . ?
O6 C19 C18 124.74(18) . . ?
O6 C19 C20 116.14(18) . . ?
C18 C19 C20 119.12(18) . . ?
C19 C20 H20A 109.5 . . ?
C19 C20 H20B 109.5 . . ?
H20A C20 H20B 109.5 . . ?
C19 C20 H20C 109.5 . . ?
H20A C20 H20C 109.5 . . ?
H20B C20 H20C 109.5 . . ?

loop_
_geom_bond_atom_site_label_1
_geom_bond_atom_site_label_2
_geom_bond_distance
_geom_bond_site_symmetry_2
_geom_bond_publ_flag
Yb1 O3 2.2172(15) . ?
Yb1 O5 2.2194(14) . ?
Yb1 O4 2.2395(14) . ?
Yb1 O6 2.2445(15) . ?
Yb1 O1 2.2624(14) . ?
Yb1 O2 2.2996(14) 2 ?
Yb1 N1 2.5020(17) . ?
Yb1 C10 3.1557(19) . ?
Yb1 C12 3.176(2) . ?
O1 C10 1.263(2) . ?
O2 C10 1.249(2) . ?
O3 C12 1.277(3) . ?
O4 C14 1.270(2) . ?
O5 C17 1.266(2) . ?
O6 C19 1.267(2) . ?
N1 C1 1.325(2) . ?
N1 C9 1.382(2) . ?
C1 C2 1.406(3) . ?
C1 C10 1.508(3) . ?
C2 C3 1.362(3) . ?
C2 H2A 0.95 . ?
C3 C4 1.416(3) . ?
C3 H3A 0.95 . ?
C4 C5 1.419(3) . ?
C4 C9 1.421(3) . ?
C5 C6 1.367(3) . ?
C5 H5A 0.95 . ?
C6 C7 1.406(3) . ?
C6 H6A 0.95 . ?
C7 C8 1.372(3) . ?
C7 H7A 0.95 . ?
C8 C9 1.416(3) . ?
C8 H8A 0.95 . ?
C11 C12 1.508(3) . ?
C11 H11A 0.98 . ?
C11 H11B 0.98 . ?
C11 H11C 0.98 . ?
C12 C13 1.392(3) . ?
C13 C14 1.409(3) . ?
C13 H13A 0.95 . ?
C14 C15 1.505(3) . ?
C15 H15A 0.98 . ?
C15 H15B 0.98 . ?
C15 H15C 0.98 . ?
C16 C17 1.506(3) . ?
C16 H16A 0.98 . ?
C16 H16B 0.98 . ?
C16 H16C 0.98 . ?
C17 C18 1.398(3) . ?
C18 C19 1.405(3) . ?
C18 H18A 0.95 . ?
C19 C20 1.500(3) . ?
C20 H20A 0.98 . ?
C20 H20B 0.98 . ?
C20 H20C 0.98 . ?
